data_2018670
loop_
_publ_author_name
'Quiroga, Jairo'
'G\'alvez, Jaime'
'Cobo, Justo'
'Glidewell, Christopher'

_publ_section_title
;
 Methyl
 (3a<i>RS</i>,3c<i>RS</i>,6c<i>SR</i>,7<i>RS</i>,8<i>RS</i>,8a<i>SR</i>)-2,5-bis(4-chlorophenyl)-7,9-bis(1,3-diphenyl-1<i>H</i>-pyrazol-4-yl)-1,3,4,6-tetraoxododecahydro-1<i>H</i>-dipyrrolo[3,4-<i>a</i>:3',4'-<i>f</i>]pyrrolizine-3b-carboxylate
 dimethylformamide disolvate: a three-dimensional hydrogen-bonded
 framework
;
_journal_coeditor_code SK3451
_journal_issue 11
_journal_name_full 'Acta Crystallographica Section C'
_journal_page_first o439
_journal_page_last o442
_journal_paper_doi 10.1107/S0108270112039856
_journal_volume 68
_journal_year 2012
_chemical_formula_iupac 'C55 H39 Cl2 N7 O6 , 2C3 H7 N O'
_chemical_formula_moiety 'C55 H39 Cl2 N7 O6, 2(C3 H7 N O)'
_chemical_formula_sum 'C61 H53 Cl2 N9 O8'
_chemical_formula_weight 1111.02
_chemical_name_systematic
;
Methyl (3a<i>RS</i>,3c<i>RS</i>,6c<i>SR</i>,7<i>RS</i>,8<i>RS</i>,8a<i>SR</i>)-
2,5-bis(4-chlorophenyl)-7,9-bis(1,3-diphenyl-1<i>H</i>-pyrazol-4-yl)-1,3,4,6-
tetraoxododecahydro-1<i>H</i>-dipyrrolo[3,4-<i>a</i>:3',4'-
<i>f</i>]pyrrolizine-3b-carboxylate dimethylformamide disolvate
;
_space_group_IT_number 2
_symmetry_cell_setting triclinic
_symmetry_space_group_name_Hall '-P 1'
_symmetry_space_group_name_H-M 'P -1'
_atom_sites_solution_hydrogens geom
_atom_sites_solution_primary direct
_atom_sites_solution_secondary difmap
_cell_angle_alpha 70.147(12)
_cell_angle_beta 86.297(13)
_cell_angle_gamma 62.265(16)
_cell_formula_units_Z 2
_cell_length_a 13.948(3)
_cell_length_b 14.279(3)
_cell_length_c 16.3474(16)
_cell_measurement_reflns_used 12351
_cell_measurement_temperature 120(2)
_cell_measurement_theta_max 27.50
_cell_measurement_theta_min 2.52
_cell_volume 2693.3(10)
_computing_cell_refinement 'DIRAX/LSQ (Duisenberg <i>et al.</i>, 2000)'
_computing_data_collection 'COLLECT (Nonius, 1999)'
_computing_data_reduction 'EVALCCD (Duisenberg <i>et al.</i>, 2003)'
_computing_molecular_graphics 'PLATON (Spek, 2009)'
_computing_publication_material
;
SHELXL97 (Sheldrick, 2008) and PLATON (Spek, 2009)
;
_computing_structure_refinement 'SHELXL97 (Sheldrick, 2008)'
_computing_structure_solution 'SIR2004 (Burla <i>et al.</i>, 2005)'
_diffrn_ambient_temperature 120(2)
_diffrn_detector_area_resol_mean 9.091
_diffrn_measured_fraction_theta_full 0.999
_diffrn_measured_fraction_theta_max 0.999
_diffrn_measurement_device_type 'Bruker Nonius KappaCCD area-detector'
_diffrn_measurement_method '\f and \w'
_diffrn_radiation_monochromator graphite
_diffrn_radiation_source 'Bruker Nonius FR591 rotating anode'
_diffrn_radiation_type 'Mo K\a'
_diffrn_radiation_wavelength 0.71073
_diffrn_reflns_av_R_equivalents 0.0514
_diffrn_reflns_av_sigmaI/netI 0.0438
_diffrn_reflns_limit_h_max 18
_diffrn_reflns_limit_h_min -18
_diffrn_reflns_limit_k_max 18
_diffrn_reflns_limit_k_min -18
_diffrn_reflns_limit_l_max 21
_diffrn_reflns_limit_l_min -21
_diffrn_reflns_number 67989
_diffrn_reflns_theta_full 27.50
_diffrn_reflns_theta_max 27.50
_diffrn_reflns_theta_min 2.52
_diffrn_standards_decay_% 0
_diffrn_standards_interval_count 0
_diffrn_standards_interval_time 0
_diffrn_standards_number 0
_exptl_absorpt_coefficient_mu 0.188
_exptl_absorpt_correction_T_max 0.967
_exptl_absorpt_correction_T_min 0.920
_exptl_absorpt_correction_type multi-scan
_exptl_absorpt_process_details '(SADABS; Sheldrick, 2003)'
_exptl_crystal_colour colourless
_exptl_crystal_density_diffrn 1.370
_exptl_crystal_density_method 'not measured'
_exptl_crystal_description prism
_exptl_crystal_F_000 1160
_exptl_crystal_size_max 0.45
_exptl_crystal_size_mid 0.19
_exptl_crystal_size_min 0.18
_refine_diff_density_max 0.260
_refine_diff_density_min -0.322
_refine_ls_extinction_method none
_refine_ls_goodness_of_fit_ref 1.046
_refine_ls_hydrogen_treatment constr
_refine_ls_matrix_type full
_refine_ls_number_parameters 726
_refine_ls_number_reflns 12351
_refine_ls_number_restraints 0
_refine_ls_restrained_S_all 1.046
_refine_ls_R_factor_all 0.0808
_refine_ls_R_factor_gt 0.0446
_refine_ls_shift/su_max 0.001
_refine_ls_shift/su_mean 0.000
_refine_ls_structure_factor_coef Fsqd
_refine_ls_weighting_details 'w = 1/[\s^2^(Fo^2^)+(0.0581P)^2^+1.1250P] where P=(Fo^2^+2Fc^2^)/3'
_refine_ls_weighting_scheme calc
_refine_ls_wR_factor_gt 0.1044
_refine_ls_wR_factor_ref 0.1247
_reflns_number_gt 8531
_reflns_number_total 12351
_reflns_threshold_expression I>2\s(I)
_cod_data_source_file sk3451.cif
_cod_data_source_block I
_cod_original_cell_volume 2693.4(9)
_cod_database_code 2018670
_cod_database_fobs_code 2018670

loop_
_symmetry_equiv_pos_as_xyz
'x, y, z'
'-x, -y, -z'

loop_
_atom_site_type_symbol
_atom_site_label
_atom_site_fract_x
_atom_site_fract_y
_atom_site_fract_z
_atom_site_U_iso_or_equiv
_atom_site_adp_type
_atom_site_calc_flag
_atom_site_refinement_flags
_atom_site_occupancy
_atom_site_symmetry_multiplicity
C C1 0.59197(14) 0.43024(15) 0.75264(12) 0.0190(4) Uani d . 1 1
O O1 0.54236(10) 0.39679(11) 0.72231(8) 0.0237(3) Uani d . 1 1
N N2 0.60969(12) 0.40874(12) 0.84157(10) 0.0197(3) Uani d . 1 1
C C3 0.65386(14) 0.47196(15) 0.85727(12) 0.0188(4) Uani d . 1 1
O O3 0.67625(10) 0.46764(11) 0.92914(8) 0.0229(3) Uani d . 1 1
C C3a 0.66531(14) 0.54706(15) 0.76897(11) 0.0190(4) Uani d . 1 1
H H3a 0.6085 0.6276 0.7552 0.023 Uiso calc R 1 1
C C3b 0.77993(14) 0.53746(15) 0.75821(12) 0.0190(4) Uani d . 1 1
C C3c 0.78734(15) 0.63688(15) 0.68061(12) 0.0207(4) Uani d . 1 1
H H3c 0.8148 0.6771 0.7042 0.025 Uiso calc R 1 1
C C4 0.68300(15) 0.72008(15) 0.62078(12) 0.0214(4) Uani d . 1 1
O O4 0.60163(11) 0.79207(11) 0.63615(9) 0.0264(3) Uani d . 1 1
N N5 0.69510(12) 0.70013(12) 0.54173(10) 0.0203(3) Uani d . 1 1
C C6 0.80072(15) 0.61600(15) 0.53882(12) 0.0214(4) Uani d . 1 1
O O6 0.82695(11) 0.58626(11) 0.47626(8) 0.0263(3) Uani d . 1 1
C C6a 0.86905(15) 0.57786(15) 0.62383(12) 0.0207(4) Uani d . 1 1
H H6a 0.9238 0.6062 0.6114 0.025 Uiso calc R 1 1
C C7 0.92677(14) 0.45137(15) 0.68358(12) 0.0196(4) Uani d . 1 1
H H7 0.9800 0.4449 0.7260 0.024 Uiso calc R 1 1
N N7a 0.84093(12) 0.43537(12) 0.73617(9) 0.0181(3) Uani d . 1 1
C C8 0.76600(14) 0.41919(15) 0.68802(11) 0.0181(4) Uani d . 1 1
H H8 0.7729 0.4465 0.6240 0.022 Uiso calc R 1 1
C C8a 0.64809(14) 0.49793(15) 0.70454(12) 0.0186(4) Uani d . 1 1
H H8a 0.6035 0.5586 0.6490 0.022 Uiso calc R 1 1
C C21 0.57673(15) 0.33689(15) 0.90816(12) 0.0210(4) Uani d . 1 1
C C22 0.61067(15) 0.22754(16) 0.91061(13) 0.0246(4) Uani d . 1 1
H H22 0.6557 0.2005 0.8691 0.030 Uiso calc R 1 1
C C23 0.57798(16) 0.15831(16) 0.97460(13) 0.0276(4) Uani d . 1 1
H H23 0.6006 0.0833 0.9774 0.033 Uiso calc R 1 1
C C24 0.51196(16) 0.20026(16) 1.03423(12) 0.0246(4) Uani d . 1 1
Cl Cl24 0.46852(4) 0.11574(4) 1.11409(3) 0.03337(13) Uani d . 1 1
C C25 0.47738(16) 0.30929(17) 1.03145(12) 0.0259(4) Uani d . 1 1
H H25 0.4324 0.3364 1.0730 0.031 Uiso calc R 1 1
C C26 0.50936(15) 0.37827(16) 0.96713(12) 0.0233(4) Uani d . 1 1
H H26 0.4851 0.4539 0.9635 0.028 Uiso calc R 1 1
C C31 0.83165(15) 0.52547(15) 0.84412(12) 0.0208(4) Uani d . 1 1
O O31 0.90394(11) 0.44073(11) 0.89322(8) 0.0261(3) Uani d . 1 1
O O32 0.78085(11) 0.62533(11) 0.85560(8) 0.0248(3) Uani d . 1 1
C C32 0.82096(19) 0.6281(2) 0.93348(15) 0.0379(5) Uani d . 1 1
H H32A 0.8089 0.5765 0.9853 0.057 Uiso calc R 1 1
H H32B 0.7821 0.7050 0.9346 0.057 Uiso calc R 1 1
H H32C 0.8991 0.6045 0.9334 0.057 Uiso calc R 1 1
C C51 0.61161(14) 0.76378(15) 0.46882(12) 0.0211(4) Uani d . 1 1
C C52 0.58316(16) 0.70722(16) 0.42880(13) 0.0247(4) Uani d . 1 1
H H52 0.6181 0.6270 0.4502 0.030 Uiso calc R 1 1
C C53 0.50371(16) 0.76801(16) 0.35751(13) 0.0258(4) Uani d . 1 1
H H53 0.4835 0.7301 0.3297 0.031 Uiso calc R 1 1
C C54 0.45438(15) 0.88471(16) 0.32758(12) 0.0246(4) Uani d . 1 1
Cl Cl54 0.35482(4) 0.96110(4) 0.23794(3) 0.03206(13) Uani d . 1 1
C C55 0.48141(15) 0.94247(16) 0.36696(13) 0.0241(4) Uani d . 1 1
H H55 0.4463 1.0227 0.3454 0.029 Uiso calc R 1 1
C C56 0.56046(15) 0.88125(16) 0.43827(12) 0.0229(4) Uani d . 1 1
H H56 0.5798 0.9194 0.4663 0.027 Uiso calc R 1 1
N N71 1.05304(12) 0.24859(13) 0.56853(10) 0.0222(3) Uani d . 1 1
N N72 1.13209(12) 0.19709(13) 0.63693(10) 0.0233(3) Uani d . 1 1
C C73 1.09425(15) 0.26395(15) 0.68484(12) 0.0219(4) Uani d . 1 1
C C74 0.99132(15) 0.35961(15) 0.64693(12) 0.0214(4) Uani d . 1 1
C C75 0.96899(15) 0.34560(15) 0.57256(12) 0.0221(4) Uani d . 1 1
H H75 0.9059 0.3951 0.5313 0.027 Uiso calc R 1 1
C C711 1.06570(16) 0.20263(15) 0.50128(12) 0.0232(4) Uani d . 1 1
C C712 0.97514(17) 0.22644(17) 0.45208(13) 0.0304(5) Uani d . 1 1
H H712 0.9041 0.2697 0.4652 0.036 Uiso calc R 1 1
C C713 0.9886(2) 0.18683(18) 0.38333(15) 0.0392(5) Uani d . 1 1
H H713 0.9264 0.2043 0.3486 0.047 Uiso calc R 1 1
C C714 1.0917(2) 0.12214(18) 0.36485(14) 0.0395(6) Uani d . 1 1
H H714 1.1005 0.0953 0.3176 0.047 Uiso calc R 1 1
C C715 1.18193(19) 0.09673(18) 0.41548(15) 0.0364(5) Uani d . 1 1
H H715 1.2528 0.0517 0.4032 0.044 Uiso calc R 1 1
C C716 1.17016(17) 0.13638(17) 0.48430(14) 0.0292(4) Uani d . 1 1
H H716 1.2324 0.1185 0.5191 0.035 Uiso calc R 1 1
C C731 1.16154(15) 0.23431(15) 0.76469(13) 0.0232(4) Uani d . 1 1
C C732 1.27475(16) 0.18880(16) 0.76550(14) 0.0289(4) Uani d . 1 1
H H732 1.3081 0.1738 0.7157 0.035 Uiso calc R 1 1
C C733 1.33828(17) 0.16553(18) 0.83826(14) 0.0329(5) Uani d . 1 1
H H733 1.4149 0.1358 0.8378 0.039 Uiso calc R 1 1
C C734 1.29103(18) 0.18521(18) 0.91212(15) 0.0355(5) Uani d . 1 1
H H734 1.3351 0.1688 0.9622 0.043 Uiso calc R 1 1
C C735 1.17929(17) 0.22895(18) 0.91238(14) 0.0324(5) Uani d . 1 1
H H735 1.1467 0.2423 0.9629 0.039 Uiso calc R 1 1
C C736 1.11443(16) 0.25348(16) 0.83931(13) 0.0267(4) Uani d . 1 1
H H736 1.0378 0.2834 0.8401 0.032 Uiso calc R 1 1
N N81 0.88956(12) 0.11309(12) 0.79518(10) 0.0207(3) Uani d . 1 1
N N82 0.84433(12) 0.11865(13) 0.72157(10) 0.0220(3) Uani d . 1 1
C C83 0.79051(14) 0.22897(15) 0.67389(12) 0.0198(4) Uani d . 1 1
C C84 0.80174(14) 0.29477(15) 0.71797(11) 0.0185(4) Uani d . 1 1
C C85 0.86586(15) 0.21689(15) 0.79432(12) 0.0208(4) Uani d . 1 1
H H85 0.8896 0.2327 0.8388 0.025 Uiso calc R 1 1
C C811 0.96205(16) 0.00528(16) 0.85661(12) 0.0241(4) Uani d . 1 1
C C812 1.05119(17) -0.00673(18) 0.90020(14) 0.0336(5) Uani d . 1 1
H H812 1.0619 0.0567 0.8921 0.040 Uiso calc R 1 1
C C813 1.1250(2) -0.1140(2) 0.95628(15) 0.0441(6) Uani d . 1 1
H H813 1.1865 -0.1237 0.9868 0.053 Uiso calc R 1 1
C C814 1.1094(2) -0.20603(19) 0.96779(15) 0.0433(6) Uani d . 1 1
H H814 1.1609 -0.2790 1.0052 0.052 Uiso calc R 1 1
C C815 1.01899(18) -0.19224(17) 0.92485(14) 0.0363(5) Uani d . 1 1
H H815 1.0077 -0.2556 0.9338 0.044 Uiso calc R 1 1
C C816 0.94458(17) -0.08626(17) 0.86877(13) 0.0298(4) Uani d . 1 1
H H816 0.8825 -0.0766 0.8391 0.036 Uiso calc R 1 1
C C831 0.73592(15) 0.26333(15) 0.58672(12) 0.0209(4) Uani d . 1 1
C C832 0.76015(17) 0.18195(17) 0.54855(14) 0.0314(5) Uani d . 1 1
H H832 0.8107 0.1053 0.5796 0.038 Uiso calc R 1 1
C C833 0.71173(18) 0.21127(19) 0.46643(14) 0.0364(5) Uani d . 1 1
H H833 0.7281 0.1544 0.4422 0.044 Uiso calc R 1 1
C C834 0.63980(17) 0.32241(18) 0.41910(13) 0.0310(5) Uani d . 1 1
H H834 0.6078 0.3424 0.3621 0.037 Uiso calc R 1 1
C C835 0.61488(16) 0.40441(17) 0.45571(12) 0.0258(4) Uani d . 1 1
H H835 0.5657 0.4811 0.4237 0.031 Uiso calc R 1 1
C C836 0.66158(15) 0.37476(16) 0.53902(12) 0.0230(4) Uani d . 1 1
H H836 0.6425 0.4314 0.5640 0.028 Uiso calc R 1 1
C C91 0.32649(18) 0.72970(18) 0.78748(14) 0.0337(5) Uani d . 1 1
H H91 0.2740 0.7065 0.8117 0.040 Uiso calc R 1 1
O O91 0.42152(12) 0.65609(13) 0.80007(10) 0.0386(4) Uani d . 1 1
N N91 0.28977(14) 0.83955(15) 0.74295(11) 0.0312(4) Uani d . 1 1
C C92 0.36478(19) 0.8836(2) 0.70684(16) 0.0417(6) Uani d . 1 1
H H92A 0.3708 0.8880 0.6457 0.062 Uiso calc R 1 1
H H92B 0.4367 0.8333 0.7408 0.062 Uiso calc R 1 1
H H92C 0.3373 0.9592 0.7097 0.062 Uiso calc R 1 1
C C93 0.17302(18) 0.91999(19) 0.72402(17) 0.0433(6) Uani d . 1 1
H H93A 0.1315 0.8823 0.7562 0.065 Uiso calc R 1 1
H H93B 0.1511 0.9476 0.6611 0.065 Uiso calc R 1 1
H H93C 0.1585 0.9838 0.7421 0.065 Uiso calc R 1 1
C C94 1.09468(18) 0.55855(19) 0.80133(15) 0.0355(5) Uani d . 1 1
H H94 1.0947 0.5704 0.8551 0.043 Uiso calc R 1 1
O O94 1.00634(12) 0.58666(13) 0.76586(10) 0.0391(4) Uani d . 1 1
N N94 1.19134(14) 0.51277(15) 0.77202(12) 0.0350(4) Uani d . 1 1
C C95 1.2004(2) 0.4879(2) 0.69203(16) 0.0439(6) Uani d . 1 1
H H95A 1.1275 0.5136 0.6653 0.066 Uiso calc R 1 1
H H95B 1.2442 0.4063 0.7056 0.066 Uiso calc R 1 1
H H95C 1.2357 0.5270 0.6512 0.066 Uiso calc R 1 1
C C96 1.29245(19) 0.4769(2) 0.82245(18) 0.0487(6) Uani d . 1 1
H H96A 1.2757 0.5007 0.8735 0.073 Uiso calc R 1 1
H H96B 1.3341 0.5114 0.7858 0.073 Uiso calc R 1 1
H H96C 1.3356 0.3944 0.8420 0.073 Uiso calc R 1 1

loop_
_atom_site_aniso_label
_atom_site_aniso_U_11
_atom_site_aniso_U_22
_atom_site_aniso_U_33
_atom_site_aniso_U_12
_atom_site_aniso_U_13
_atom_site_aniso_U_23
C1 0.0148(8) 0.0184(9) 0.0207(9) -0.0047(7) 0.0009(7) -0.0076(7)
O1 0.0241(7) 0.0278(7) 0.0243(7) -0.0151(6) 0.0029(5) -0.0108(6)
N2 0.0212(8) 0.0192(8) 0.0191(8) -0.0102(6) 0.0030(6) -0.0065(6)
C3 0.0149(8) 0.0183(9) 0.0225(9) -0.0059(7) 0.0039(7) -0.0094(7)
O3 0.0249(7) 0.0266(7) 0.0204(7) -0.0133(6) 0.0038(5) -0.0104(6)
C3a 0.0172(9) 0.0179(9) 0.0220(9) -0.0077(7) 0.0034(7) -0.0083(7)
C3b 0.0188(9) 0.0183(9) 0.0213(9) -0.0089(7) 0.0026(7) -0.0084(7)
C3c 0.0220(9) 0.0196(9) 0.0236(9) -0.0110(8) 0.0045(7) -0.0097(8)
C4 0.0250(10) 0.0186(9) 0.0223(9) -0.0120(8) 0.0042(8) -0.0070(8)
O4 0.0265(7) 0.0211(7) 0.0269(7) -0.0068(6) 0.0056(6) -0.0101(6)
N5 0.0194(8) 0.0180(8) 0.0216(8) -0.0071(6) 0.0023(6) -0.0074(6)
C6 0.0223(9) 0.0184(9) 0.0235(10) -0.0107(8) 0.0057(8) -0.0064(8)
O6 0.0290(7) 0.0248(7) 0.0223(7) -0.0097(6) 0.0070(6) -0.0102(6)
C6a 0.0201(9) 0.0196(9) 0.0230(9) -0.0097(8) 0.0048(7) -0.0082(8)
C7 0.0180(9) 0.0210(9) 0.0211(9) -0.0092(7) 0.0038(7) -0.0089(7)
N7a 0.0177(7) 0.0183(8) 0.0204(8) -0.0087(6) 0.0034(6) -0.0089(6)
C8 0.0176(9) 0.0201(9) 0.0169(9) -0.0086(7) 0.0005(7) -0.0071(7)
C8a 0.0183(9) 0.0179(9) 0.0188(9) -0.0078(7) 0.0013(7) -0.0066(7)
C21 0.0205(9) 0.0214(9) 0.0206(9) -0.0109(8) -0.0003(7) -0.0050(8)
C22 0.0238(10) 0.0228(10) 0.0272(10) -0.0101(8) 0.0069(8) -0.0106(8)
C23 0.0292(11) 0.0194(10) 0.0330(11) -0.0107(8) 0.0033(9) -0.0088(8)
C24 0.0258(10) 0.0264(10) 0.0214(9) -0.0156(8) 0.0013(8) -0.0032(8)
Cl24 0.0393(3) 0.0334(3) 0.0277(3) -0.0227(2) 0.0057(2) -0.0033(2)
C25 0.0275(10) 0.0322(11) 0.0224(10) -0.0167(9) 0.0067(8) -0.0114(8)
C26 0.0248(10) 0.0246(10) 0.0246(10) -0.0130(8) 0.0043(8) -0.0117(8)
C31 0.0202(9) 0.0221(10) 0.0240(10) -0.0121(8) 0.0063(8) -0.0101(8)
O31 0.0248(7) 0.0275(7) 0.0236(7) -0.0102(6) 0.0007(6) -0.0091(6)
O32 0.0282(7) 0.0272(7) 0.0257(7) -0.0137(6) 0.0038(6) -0.0160(6)
C32 0.0389(13) 0.0469(14) 0.0380(12) -0.0182(11) 0.0003(10) -0.0286(11)
C51 0.0189(9) 0.0214(9) 0.0216(9) -0.0090(8) 0.0052(7) -0.0073(8)
C52 0.0277(10) 0.0203(9) 0.0272(10) -0.0127(8) 0.0039(8) -0.0079(8)
C53 0.0282(10) 0.0279(10) 0.0276(10) -0.0171(9) 0.0045(8) -0.0115(8)
C54 0.0198(9) 0.0294(11) 0.0254(10) -0.0135(8) 0.0052(8) -0.0083(8)
Cl54 0.0264(3) 0.0361(3) 0.0308(3) -0.0162(2) -0.0027(2) -0.0052(2)
C55 0.0212(9) 0.0211(9) 0.0284(10) -0.0100(8) 0.0051(8) -0.0072(8)
C56 0.0228(9) 0.0229(10) 0.0271(10) -0.0127(8) 0.0059(8) -0.0113(8)
N71 0.0206(8) 0.0220(8) 0.0253(8) -0.0089(7) 0.0037(6) -0.0116(7)
N72 0.0205(8) 0.0225(8) 0.0267(8) -0.0092(7) 0.0024(7) -0.0098(7)
C73 0.0200(9) 0.0198(9) 0.0264(10) -0.0101(8) 0.0057(8) -0.0083(8)
C74 0.0198(9) 0.0214(9) 0.0242(10) -0.0108(8) 0.0047(7) -0.0081(8)
C75 0.0192(9) 0.0214(9) 0.0267(10) -0.0092(8) 0.0048(8) -0.0106(8)
C711 0.0297(10) 0.0204(9) 0.0234(10) -0.0140(8) 0.0070(8) -0.0095(8)
C712 0.0317(11) 0.0271(11) 0.0321(11) -0.0115(9) 0.0024(9) -0.0134(9)
C713 0.0493(14) 0.0316(12) 0.0348(12) -0.0139(11) -0.0030(10) -0.0157(10)
C714 0.0605(16) 0.0309(12) 0.0295(11) -0.0193(11) 0.0103(11) -0.0177(10)
C715 0.0433(13) 0.0296(12) 0.0421(13) -0.0185(10) 0.0213(11) -0.0204(10)
C716 0.0309(11) 0.0250(10) 0.0369(11) -0.0157(9) 0.0112(9) -0.0147(9)
C731 0.0213(9) 0.0180(9) 0.0285(10) -0.0076(8) -0.0004(8) -0.0080(8)
C732 0.0223(10) 0.0261(11) 0.0345(11) -0.0065(8) 0.0030(8) -0.0135(9)
C733 0.0206(10) 0.0320(11) 0.0407(12) -0.0067(9) -0.0016(9) -0.0141(10)
C734 0.0310(11) 0.0364(12) 0.0358(12) -0.0117(10) -0.0064(9) -0.0133(10)
C735 0.0341(12) 0.0372(12) 0.0289(11) -0.0173(10) 0.0043(9) -0.0146(9)
C736 0.0246(10) 0.0265(10) 0.0306(11) -0.0121(8) 0.0041(8) -0.0118(9)
N81 0.0212(8) 0.0169(8) 0.0201(8) -0.0066(6) -0.0013(6) -0.0049(6)
N82 0.0234(8) 0.0212(8) 0.0212(8) -0.0102(7) 0.0004(6) -0.0072(7)
C83 0.0192(9) 0.0198(9) 0.0200(9) -0.0092(8) 0.0018(7) -0.0067(7)
C84 0.0169(9) 0.0207(9) 0.0188(9) -0.0090(7) 0.0035(7) -0.0079(7)
C85 0.0214(9) 0.0202(9) 0.0220(9) -0.0103(8) 0.0025(7) -0.0083(8)
C811 0.0257(10) 0.0211(10) 0.0191(9) -0.0069(8) 0.0027(8) -0.0059(8)
C812 0.0356(12) 0.0282(11) 0.0306(11) -0.0101(9) -0.0065(9) -0.0084(9)
C813 0.0405(13) 0.0389(13) 0.0350(13) -0.0063(11) -0.0147(10) -0.0072(10)
C814 0.0465(14) 0.0266(12) 0.0307(12) -0.0021(10) -0.0035(11) -0.0008(9)
C815 0.0379(12) 0.0204(10) 0.0356(12) -0.0078(9) 0.0087(10) -0.0021(9)
C816 0.0290(11) 0.0240(10) 0.0317(11) -0.0104(9) 0.0062(9) -0.0082(9)
C831 0.0201(9) 0.0212(9) 0.0232(9) -0.0103(8) 0.0024(7) -0.0088(8)
C832 0.0356(12) 0.0248(10) 0.0310(11) -0.0093(9) -0.0040(9) -0.0125(9)
C833 0.0412(13) 0.0341(12) 0.0356(12) -0.0122(10) -0.0030(10) -0.0212(10)
C834 0.0288(11) 0.0409(12) 0.0245(10) -0.0150(10) -0.0003(8) -0.0144(9)
C835 0.0239(10) 0.0269(10) 0.0236(10) -0.0109(8) 0.0016(8) -0.0070(8)
C836 0.0229(10) 0.0253(10) 0.0232(10) -0.0117(8) 0.0026(8) -0.0108(8)
C91 0.0326(12) 0.0335(12) 0.0368(12) -0.0154(10) 0.0087(9) -0.0155(10)
O91 0.0297(8) 0.0346(8) 0.0430(9) -0.0082(7) 0.0016(7) -0.0138(7)
N91 0.0280(9) 0.0304(10) 0.0355(10) -0.0128(8) 0.0095(8) -0.0145(8)
C92 0.0385(13) 0.0436(14) 0.0476(14) -0.0251(11) 0.0063(11) -0.0135(11)
C93 0.0343(13) 0.0331(13) 0.0558(15) -0.0113(10) 0.0147(11) -0.0161(11)
C94 0.0333(12) 0.0400(13) 0.0372(12) -0.0214(10) 0.0050(10) -0.0126(10)
O94 0.0274(8) 0.0422(9) 0.0486(10) -0.0190(7) 0.0014(7) -0.0127(8)
N94 0.0254(9) 0.0346(10) 0.0424(11) -0.0154(8) 0.0027(8) -0.0087(8)
C95 0.0448(14) 0.0390(13) 0.0493(15) -0.0207(11) 0.0137(11) -0.0174(11)
C96 0.0302(12) 0.0464(15) 0.0652(17) -0.0196(11) -0.0051(12) -0.0105(13)

loop_
_atom_type_symbol
_atom_type_description
_atom_type_scat_dispersion_real
_atom_type_scat_dispersion_imag
_atom_type_scat_source
C C 0.0033 0.0016 'International Tables Vol C Tables 4.2.6.8 and 6.1.1.4'
H H 0.0000 0.0000 'International Tables Vol C Tables 4.2.6.8 and 6.1.1.4'
Cl Cl 0.1484 0.1585 'International Tables Vol C Tables 4.2.6.8 and 6.1.1.4'
N N 0.0061 0.0033 'International Tables Vol C Tables 4.2.6.8 and 6.1.1.4'
O O 0.0106 0.0060 'International Tables Vol C Tables 4.2.6.8 and 6.1.1.4'

loop_
_geom_angle_atom_site_label_1
_geom_angle_atom_site_label_2
_geom_angle_atom_site_label_3
_geom_angle
O1 C1 N2 124.61(17)
O1 C1 C8a 128.00(16)
N2 C1 C8a 107.36(14)
C1 N2 C3 112.48(15)
C1 N2 C21 122.84(14)
C3 N2 C21 124.47(15)
O3 C3 N2 124.53(17)
O3 C3 C3a 127.29(16)
N2 C3 C3a 108.17(14)
C3 C3a C8a 103.06(14)
C3 C3a C3b 115.13(14)
C8a C3a C3b 105.30(14)
C3 C3a H3a 111.0
C8a C3a H3a 111.0
C3b C3a H3a 111.0
N7a C3b C31 111.15(14)
N7a C3b C3a 103.87(14)
C31 C3b C3a 110.64(14)
N7a C3b C3c 106.21(14)
C31 C3b C3c 108.57(14)
C3a C3b C3c 116.24(14)
C4 C3c C6a 105.76(15)
C4 C3c C3b 114.70(15)
C6a C3c C3b 104.83(14)
C4 C3c H3c 110.4
C6a C3c H3c 110.4
C3b C3c H3c 110.4
O4 C4 N5 124.44(17)
O4 C4 C3c 127.60(17)
N5 C4 C3c 107.97(15)
C4 N5 C6 112.95(15)
C4 N5 C51 123.59(15)
C6 N5 C51 123.33(15)
O6 C6 N5 122.87(17)
O6 C6 C6a 129.29(17)
N5 C6 C6a 107.81(15)
C6 C6a C3c 104.55(14)
C6 C6a C7 120.60(15)
C3c C6a C7 103.85(14)
C6 C6a H6a 109.1
C3c C6a H6a 109.1
C7 C6a H6a 109.1
N7a C7 C74 113.75(14)
N7a C7 C6a 104.41(14)
C74 C7 C6a 121.47(15)
N7a C7 H7 105.3
C74 C7 H7 105.3
C6a C7 H7 105.3
C3b N7a C7 105.90(13)
C3b N7a C8 110.06(13)
C7 N7a C8 112.94(13)
N7a C8 C84 108.01(13)
N7a C8 C8a 105.36(13)
C84 C8 C8a 117.30(15)
N7a C8 H8 108.6
C84 C8 H8 108.6
C8a C8 H8 108.6
C1 C8a C3a 105.06(14)
C1 C8a C8 111.22(14)
C3a C8a C8 105.06(14)
C1 C8a H8a 111.7
C3a C8a H8a 111.7
C8 C8a H8a 111.7
C26 C21 C22 121.01(18)
C26 C21 N2 119.72(16)
C22 C21 N2 119.25(17)
C23 C22 C21 119.26(18)
C23 C22 H22 120.4
C21 C22 H22 120.4
C24 C23 C22 119.10(18)
C24 C23 H23 120.4
C22 C23 H23 120.4
C25 C24 C23 121.72(18)
C25 C24 Cl24 118.34(15)
C23 C24 Cl24 119.94(15)
C24 C25 C26 118.98(18)
C24 C25 H25 120.5
C26 C25 H25 120.5
C21 C26 C25 119.91(18)
C21 C26 H26 120.0
C25 C26 H26 120.0
O31 C31 O32 125.60(17)
O31 C31 C3b 125.83(16)
O32 C31 C3b 108.56(15)
C31 O32 C32 115.24(15)
O32 C32 H32A 109.5
O32 C32 H32B 109.5
H32A C32 H32B 109.5
O32 C32 H32C 109.5
H32A C32 H32C 109.5
H32B C32 H32C 109.5
C52 C51 C56 120.46(17)
C52 C51 N5 119.52(16)
C56 C51 N5 120.02(16)
C53 C52 C51 119.93(17)
C53 C52 H52 120.0
C51 C52 H52 120.0
C54 C53 C52 118.82(17)
C54 C53 H53 120.6
C52 C53 H53 120.6
C53 C54 C55 122.00(18)
C53 C54 Cl54 118.86(15)
C55 C54 Cl54 119.14(15)
C56 C55 C54 118.84(18)
C56 C55 H55 120.6
C54 C55 H55 120.6
C55 C56 C51 119.94(17)
C55 C56 H56 120.0
C51 C56 H56 120.0
C75 N71 N72 112.16(14)
C75 N71 C711 127.10(16)
N72 N71 C711 120.69(15)
C73 N72 N71 104.20(14)
N72 C73 C74 112.02(16)
N72 C73 C731 119.02(16)
C74 C73 C731 128.92(17)
C75 C74 C73 103.80(16)
C75 C74 C7 130.51(17)
C73 C74 C7 125.68(16)
N71 C75 C74 107.80(16)
N71 C75 H75 126.1
C74 C75 H75 126.1
C712 C711 C716 120.63(18)
C712 C711 N71 120.08(17)
C716 C711 N71 119.26(17)
C711 C712 C713 119.5(2)
C711 C712 H712 120.2
C713 C712 H712 120.2
C714 C713 C712 120.6(2)
C714 C713 H713 119.7
C712 C713 H713 119.7
C715 C714 C713 119.6(2)
C715 C714 H714 120.2
C713 C714 H714 120.2
C714 C715 C716 120.7(2)
C714 C715 H715 119.6
C716 C715 H715 119.6
C715 C716 C711 118.9(2)
C715 C716 H716 120.5
C711 C716 H716 120.5
C736 C731 C732 118.87(18)
C736 C731 C73 121.38(17)
C732 C731 C73 119.72(18)
C733 C732 C731 120.40(19)
C733 C732 H732 119.8
C731 C732 H732 119.8
C732 C733 C734 120.51(19)
C732 C733 H733 119.7
C734 C733 H733 119.7
C735 C734 C733 119.55(19)
C735 C734 H734 120.2
C733 C734 H734 120.2
C734 C735 C736 120.5(2)
C734 C735 H735 119.8
C736 C735 H735 119.8
C735 C736 C731 120.20(19)
C735 C736 H736 119.9
C731 C736 H736 119.9
C85 N81 N82 111.85(14)
C85 N81 C811 128.59(15)
N82 N81 C811 119.17(14)
C83 N82 N81 105.05(14)
N82 C83 C84 110.88(15)
N82 C83 C831 118.49(16)
C84 C83 C831 130.55(16)
C85 C84 C83 104.38(16)
C85 C84 C8 124.54(15)
C83 C84 C8 130.71(16)
N81 C85 C84 107.83(16)
N81 C85 H85 126.1
C84 C85 H85 126.1
C812 C811 C816 121.31(18)
C812 C811 N81 119.15(18)
C816 C811 N81 119.48(17)
C811 C812 C813 118.6(2)
C811 C812 H812 120.7
C813 C812 H812 120.7
C814 C813 C812 120.6(2)
C814 C813 H813 119.7
C812 C813 H813 119.7
C813 C814 C815 120.0(2)
C813 C814 H814 120.0
C815 C814 H814 120.0
C814 C815 C816 120.2(2)
C814 C815 H815 119.9
C816 C815 H815 119.9
C811 C816 C815 119.2(2)
C811 C816 H816 120.4
C815 C816 H816 120.4
C836 C831 C832 117.74(17)
C836 C831 C83 122.90(16)
C832 C831 C83 119.34(17)
C833 C832 C831 120.97(19)
C833 C832 H832 119.5
C831 C832 H832 119.5
C832 C833 C834 120.70(19)
C832 C833 H833 119.6
C834 C833 H833 119.6
C833 C834 C835 119.20(18)
C833 C834 H834 120.4
C835 C834 H834 120.4
C834 C835 C836 120.18(18)
C834 C835 H835 119.9
C836 C835 H835 119.9
C835 C836 C831 121.17(18)
C835 C836 H836 119.4
C831 C836 H836 119.4
O91 C91 N91 126.0(2)
O91 C91 H91 117.0
N91 C91 H91 117.0
C91 N91 C92 120.84(19)
C91 N91 C93 122.02(19)
C92 N91 C93 117.06(18)
N91 C92 H92A 109.5
N91 C92 H92B 109.5
H92A C92 H92B 109.5
N91 C92 H92C 109.5
H92A C92 H92C 109.5
H92B C92 H92C 109.5
N91 C93 H93A 109.5
N91 C93 H93B 109.5
H93A C93 H93B 109.5
N91 C93 H93C 109.5
H93A C93 H93C 109.5
H93B C93 H93C 109.5
O94 C94 N94 126.4(2)
O94 C94 H94 116.8
N94 C94 H94 116.8
C94 N94 C95 121.03(19)
C94 N94 C96 121.6(2)
C95 N94 C96 117.2(2)
N94 C95 H95A 109.5
N94 C95 H95B 109.5
H95A C95 H95B 109.5
N94 C95 H95C 109.5
H95A C95 H95C 109.5
H95B C95 H95C 109.5
N94 C96 H96A 109.5
N94 C96 H96B 109.5
H96A C96 H96B 109.5
N94 C96 H96C 109.5
H96A C96 H96C 109.5
H96B C96 H96C 109.5

loop_
_geom_bond_atom_site_label_1
_geom_bond_atom_site_label_2
_geom_bond_distance
C1 O1 1.210(2)
C1 N2 1.393(2)
C1 C8a 1.508(3)
N2 C3 1.399(2)
N2 C21 1.437(2)
C3 O3 1.209(2)
C3 C3a 1.529(3)
C3a C8a 1.533(2)
C3a C3b 1.543(2)
C3a H3a 1.0000
C3b N7a 1.463(2)
C3b C31 1.541(2)
C3b C3c 1.591(3)
C3c C4 1.507(3)
C3c C6a 1.540(3)
C3c H3c 1.0000
C4 O4 1.209(2)
C4 N5 1.399(2)
N5 C6 1.414(2)
N5 C51 1.436(2)
C6 O6 1.209(2)
C6 C6a 1.520(3)
C6a C7 1.554(3)
C6a H6a 1.0000
C7 N7a 1.488(2)
C7 C74 1.501(3)
C7 H7 1.0000
N7a C8 1.490(2)
C8 C84 1.504(2)
C8 C8a 1.572(2)
C8 H8 1.0000
C8a H8a 1.0000
C21 C26 1.384(3)
C21 C22 1.391(3)
C22 C23 1.391(3)
C22 H22 0.9500
C23 C24 1.387(3)
C23 H23 0.9500
C24 C25 1.384(3)
C24 Cl24 1.742(2)
C25 C26 1.385(3)
C25 H25 0.9500
C26 H26 0.9500
C31 O31 1.198(2)
C31 O32 1.340(2)
O32 C32 1.443(2)
C32 H32A 0.9800
C32 H32B 0.9800
C32 H32C 0.9800
C51 C52 1.389(3)
C51 C56 1.391(3)
C52 C53 1.387(3)
C52 H52 0.9500
C53 C54 1.383(3)
C53 H53 0.9500
C54 C55 1.385(3)
C54 Cl54 1.742(2)
C55 C56 1.384(3)
C55 H55 0.9500
C56 H56 0.9500
N71 C75 1.356(2)
N71 N72 1.361(2)
N71 C711 1.424(2)
N72 C73 1.338(2)
C73 C74 1.423(3)
C73 C731 1.475(3)
C74 C75 1.374(3)
C75 H75 0.9500
C711 C712 1.380(3)
C711 C716 1.392(3)
C712 C713 1.387(3)
C712 H712 0.9500
C713 C714 1.382(3)
C713 H713 0.9500
C714 C715 1.380(3)
C714 H714 0.9500
C715 C716 1.391(3)
C715 H715 0.9500
C716 H716 0.9500
C731 C736 1.397(3)
C731 C732 1.399(3)
C732 C733 1.380(3)
C732 H732 0.9500
C733 C734 1.388(3)
C733 H733 0.9500
C734 C735 1.383(3)
C734 H734 0.9500
C735 C736 1.389(3)
C735 H735 0.9500
C736 H736 0.9500
N81 C85 1.355(2)
N81 N82 1.356(2)
N81 C811 1.426(2)
N82 C83 1.339(2)
C83 C84 1.428(2)
C83 C831 1.473(2)
C84 C85 1.367(3)
C85 H85 0.9500
C811 C812 1.384(3)
C811 C816 1.386(3)
C812 C813 1.395(3)
C812 H812 0.9500
C813 C814 1.379(4)
C813 H813 0.9500
C814 C815 1.383(3)
C814 H814 0.9500
C815 C816 1.388(3)
C815 H815 0.9500
C816 H816 0.9500
C831 C836 1.393(3)
C831 C832 1.398(3)
C832 C833 1.381(3)
C832 H832 0.9500
C833 C834 1.381(3)
C833 H833 0.9500
C834 C835 1.386(3)
C834 H834 0.9500
C835 C836 1.387(3)
C835 H835 0.9500
C836 H836 0.9500
C91 O91 1.223(3)
C91 N91 1.333(3)
C91 H91 0.9500
N91 C92 1.456(3)
N91 C93 1.466(3)
C92 H92A 0.9800
C92 H92B 0.9800
C92 H92C 0.9800
C93 H93A 0.9800
C93 H93B 0.9800
C93 H93C 0.9800
C94 O94 1.220(2)
C94 N94 1.336(3)
C94 H94 0.9500
N94 C95 1.451(3)
N94 C96 1.457(3)
C95 H95A 0.9800
C95 H95B 0.9800
C95 H95C 0.9800
C96 H96A 0.9800
C96 H96B 0.9800
C96 H96C 0.9800

loop_
_geom_hbond_atom_site_label_D
_geom_hbond_atom_site_label_H
_geom_hbond_atom_site_label_A
_geom_hbond_site_symmetry_A
_geom_hbond_distance_DH
_geom_hbond_distance_HA
_geom_hbond_distance_DA
_geom_hbond_angle_DHA
_geom_hbond_publ_flag
C3a H3a O91 . 1.00 2.54 3.104(3) 115 y
C3c H3c O94 . 1.00 2.46 3.102(3) 121 y
C7 H7 O94 . 1.00 2.51 3.275(3) 134 y
C53 H53 O1 2_666 0.95 2.41 3.355(3) 170 y
C55 H55 O4 2_676 0.95 2.53 3.392(3) 151 y
C814 H814 O3 2_757 0.95 2.49 3.422(3) 164 y
C835 H835 O1 2_666 0.95 2.49 3.280(3) 141 y
C732 H732 Cg 2_766 0.95 2.81 3.654(3) 149 y

loop_
_geom_torsion_atom_site_label_1
_geom_torsion_atom_site_label_2
_geom_torsion_atom_site_label_3
_geom_torsion_atom_site_label_4
_geom_torsion
_geom_torsion_publ_flag
O1 C1 N2 C3 -170.43(17) ?
C8a C1 N2 C3 11.21(19) ?
O1 C1 N2 C21 4.4(3) ?
C8a C1 N2 C21 -173.92(15) ?
C1 N2 C3 O3 -179.97(17) ?
C21 N2 C3 O3 5.3(3) ?
C1 N2 C3 C3a 1.36(19) ?
C21 N2 C3 C3a -173.41(15) ?
O3 C3 C3a C8a 168.50(17) ?
N2 C3 C3a C8a -12.88(18) ?
O3 C3 C3a C3b 54.4(2) ?
N2 C3 C3a C3b -126.96(15) ?
C3 C3a C3b N7a 80.68(17) ?
C8a C3a C3b N7a -32.09(17) ?
C3 C3a C3b C31 -38.7(2) ?
C8a C3a C3b C31 -151.45(14) ?
C3 C3a C3b C3c -163.07(14) ?
C8a C3a C3b C3c 84.16(17) ?
N7a C3b C3c C4 107.66(16) ?
C31 C3b C3c C4 -132.74(16) ?
C3a C3b C3c C4 -7.3(2) ?
N7a C3b C3c C6a -7.88(17) ?
C31 C3b C3c C6a 111.73(16) ?
C3a C3b C3c C6a -122.82(16) ?
C6a C3c C4 O4 -171.56(18) ?
C3b C3c C4 O4 73.4(2) ?
C6a C3c C4 N5 8.67(19) ?
C3b C3c C4 N5 -106.33(17) ?
O4 C4 N5 C6 176.14(17) ?
C3c C4 N5 C6 -4.1(2) ?
O4 C4 N5 C51 0.3(3) ?
C3c C4 N5 C51 -179.96(15) ?
C4 N5 C6 O6 179.48(17) ?
C51 N5 C6 O6 -4.6(3) ?
C4 N5 C6 C6a -2.4(2) ?
C51 N5 C6 C6a 173.50(15) ?
O6 C6 C6a C3c -174.45(19) ?
N5 C6 C6a C3c 7.59(19) ?
O6 C6 C6a C7 -58.3(3) ?
N5 C6 C6a C7 123.76(17) ?
C4 C3c C6a C6 -9.73(18) ?
C3b C3c C6a C6 111.86(15) ?
C4 C3c C6a C7 -137.01(14) ?
C3b C3c C6a C7 -15.42(17) ?
C6 C6a C7 N7a -83.06(19) ?
C3c C6a C7 N7a 33.46(17) ?
C6 C6a C7 C74 47.1(2) ?
C3c C6a C7 C74 163.61(16) ?
C31 C3b N7a C7 -88.53(17) ?
C3a C3b N7a C7 152.47(13) ?
C3c C3b N7a C7 29.37(16) ?
C31 C3b N7a C8 149.10(14) ?
C3a C3b N7a C8 30.10(18) ?
C3c C3b N7a C8 -93.00(16) ?
C74 C7 N7a C3b -174.18(14) ?
C6a C7 N7a C3b -39.60(16) ?
C74 C7 N7a C8 -53.66(19) ?
C6a C7 N7a C8 80.92(16) ?
C3b N7a C8 C84 -142.18(15) ?
C7 N7a C8 C84 99.71(16) ?
C3b N7a C8 C8a -16.06(18) ?
C7 N7a C8 C8a -134.17(14) ?
O1 C1 C8a C3a 162.85(17) ?
N2 C1 C8a C3a -18.86(18) ?
O1 C1 C8a C8 -84.0(2) ?
N2 C1 C8a C8 94.28(16) ?
C3 C3a C8a C1 18.78(17) ?
C3b C3a C8a C1 139.81(14) ?
C3 C3a C8a C8 -98.64(15) ?
C3b C3a C8a C8 22.39(18) ?
N7a C8 C8a C1 -117.90(15) ?
C84 C8 C8a C1 2.3(2) ?
N7a C8 C8a C3a -4.75(17) ?
C84 C8 C8a C3a 115.42(16) ?
C1 N2 C21 C26 -124.16(19) ?
C3 N2 C21 C26 50.1(2) ?
C1 N2 C21 C22 54.0(2) y
N7a C8 C84 C83 -152.27(18) y
N82 N81 C811 C812 143.45(18) y
N82 C83 C831 C832 -13.5(3) y
N7a C3b C31 O31 -8.4(3) y
C6 N5 C51 C52 54.2(2) y
N7a C7 C74 C73 -96.7(2) y
N72 N71 C711 C712 155.67(18) y
N72 C73 C731 C732 37.9(3) y
N7a C3b C31 O32 172.70(14) y
C3 N2 C21 C22 -131.79(18) ?
C26 C21 C22 C23 -1.3(3) ?
N2 C21 C22 C23 -179.44(16) ?
C21 C22 C23 C24 0.2(3) ?
C22 C23 C24 C25 0.3(3) ?
C22 C23 C24 Cl24 179.17(14) ?
C23 C24 C25 C26 0.2(3) ?
Cl24 C24 C25 C26 -178.62(14) ?
C22 C21 C26 C25 1.9(3) ?
N2 C21 C26 C25 -179.99(16) ?
C24 C25 C26 C21 -1.4(3) ?
C3a C3b C31 O31 106.4(2) ?
C3c C3b C31 O31 -124.89(19) ?
C3a C3b C31 O32 -72.43(18) ?
C3c C3b C31 O32 56.23(18) ?
O31 C31 O32 C32 1.6(3) ?
C3b C31 O32 C32 -179.49(16) ?
C4 N5 C51 C52 -130.36(19) ?
C4 N5 C51 C56 50.2(2) ?
C6 N5 C51 C56 -125.28(19) ?
C56 C51 C52 C53 0.4(3) ?
N5 C51 C52 C53 -179.05(17) ?
C51 C52 C53 C54 0.1(3) ?
C52 C53 C54 C55 -0.4(3) ?
C52 C53 C54 Cl54 179.87(15) ?
C53 C54 C55 C56 0.2(3) ?
Cl54 C54 C55 C56 179.88(14) ?
C54 C55 C56 C51 0.4(3) ?
C52 C51 C56 C55 -0.7(3) ?
N5 C51 C56 C55 178.80(17) ?
C75 N71 N72 C73 0.9(2) ?
C711 N71 N72 C73 178.54(16) ?
N71 N72 C73 C74 -0.8(2) ?
N71 N72 C73 C731 -178.76(16) ?
N72 C73 C74 C75 0.4(2) ?
C731 C73 C74 C75 178.09(19) ?
N72 C73 C74 C7 -179.63(17) ?
C731 C73 C74 C7 -1.9(3) ?
N7a C7 C74 C75 83.3(2) ?
C6a C7 C74 C75 -42.7(3) ?
C6a C7 C74 C73 137.29(19) ?
N72 N71 C75 C74 -0.7(2) ?
C711 N71 C75 C74 -178.16(17) ?
C73 C74 C75 N71 0.2(2) ?
C7 C74 C75 N71 -179.79(18) ?
C75 N71 C711 C712 -27.1(3) ?
C75 N71 C711 C716 151.08(19) ?
N72 N71 C711 C716 -26.2(3) ?
C716 C711 C712 C713 -2.0(3) ?
N71 C711 C712 C713 176.11(18) ?
C711 C712 C713 C714 1.2(3) ?
C712 C713 C714 C715 0.1(3) ?
C713 C714 C715 C716 -0.6(3) ?
C714 C715 C716 C711 -0.2(3) ?
C712 C711 C716 C715 1.5(3) ?
N71 C711 C716 C715 -176.63(18) ?
N72 C73 C731 C736 -143.85(19) ?
C74 C73 C731 C736 38.6(3) ?
C74 C73 C731 C732 -139.7(2) ?
C736 C731 C732 C733 -1.3(3) ?
C73 C731 C732 C733 176.99(18) ?
C731 C732 C733 C734 1.0(3) ?
C732 C733 C734 C735 -0.3(3) ?
C733 C734 C735 C736 -0.2(3) ?
C734 C735 C736 C731 -0.1(3) ?
C732 C731 C736 C735 0.8(3) ?
C73 C731 C736 C735 -177.43(18) ?
C85 N81 N82 C83 -0.4(2) ?
C811 N81 N82 C83 -173.86(16) ?
N81 N82 C83 C84 0.0(2) ?
N81 N82 C83 C831 177.14(16) ?
N82 C83 C84 C85 0.3(2) ?
C831 C83 C84 C85 -176.35(19) ?
N82 C83 C84 C8 173.48(17) ?
C831 C83 C84 C8 -3.2(3) ?
N7a C8 C84 C85 19.7(2) ?
C8a C8 C84 C85 -99.1(2) ?
C8a C8 C84 C83 89.0(2) ?
N82 N81 C85 C84 0.6(2) ?
C811 N81 C85 C84 173.32(17) ?
C83 C84 C85 N81 -0.5(2) ?
C8 C84 C85 N81 -174.23(16) ?
C85 N81 C811 C812 -28.8(3) ?
C85 N81 C811 C816 153.89(19) ?
N82 N81 C811 C816 -33.8(3) ?
C816 C811 C812 C813 0.9(3) ?
N81 C811 C812 C813 -176.3(2) ?
C811 C812 C813 C814 0.2(4) ?
C812 C813 C814 C815 -1.2(4) ?
C813 C814 C815 C816 1.2(4) ?
C812 C811 C816 C815 -1.0(3) ?
N81 C811 C816 C815 176.28(18) ?
C814 C815 C816 C811 -0.1(3) ?
N82 C83 C831 C836 167.62(18) ?
C84 C83 C831 C836 -15.9(3) ?
C84 C83 C831 C832 163.0(2) ?
C836 C831 C832 C833 -0.1(3) ?
C83 C831 C832 C833 -179.1(2) ?
C831 C832 C833 C834 1.4(4) ?
C832 C833 C834 C835 -1.3(3) ?
C833 C834 C835 C836 -0.2(3) ?
C834 C835 C836 C831 1.5(3) ?
C832 C831 C836 C835 -1.3(3) ?
C83 C831 C836 C835 177.59(18) ?
O91 C91 N91 C92 -2.7(3) ?
O91 C91 N91 C93 173.9(2) ?
O94 C94 N94 C95 -2.0(4) ?
O94 C94 N94 C96 -176.6(2) ?
